data_7717851
loop_
_publ_author_name
'Lachguar, Abdelhak'
'Neumann, Till'
'Pichugov, Andrey V.'
'JEANNEAU, ERWANN'
'Veyre, Laurent'
'Thieuleux, Chloe'
'Camp, Cl\'ement'

_publ_section_title
;
 Catalytic H/D Exchange of (Hetero)arenes with Early-Late Polyhydride
 Heterobimetallic Complexes: Impact of Transition Metal Pairs
;
_journal_name_full 'Dalton Transactions'
_journal_paper_doi 10.1039/D4DT03171G
_journal_year 2025
_chemical_formula_moiety 'C25 H48 Hf Os'
_chemical_formula_sum 'C25 H48 Hf Os'
_chemical_formula_weight 717.32
_space_group_crystal_system monoclinic
_space_group_IT_number 14
_space_group_name_Hall '-P 2yn'
_space_group_name_H-M_alt 'P 1 21/n 1'
_atom_sites_solution_hydrogens geom
_atom_sites_solution_primary dual
_audit_creation_date 2024-05-15
_audit_creation_method
;
Olex2 1.5-ac6-015
(compiled 2023.12.04 svn.r209d9fb2 for Rigaku Oxford Diffraction, GUI svn.r6873)
;
_audit_update_record
;
2024-11-04 deposited with the CCDC.	2025-01-10 downloaded from the CCDC.
;
_cell_angle_alpha 90
_cell_angle_beta 109.428(2)
_cell_angle_gamma 90
_cell_formula_units_Z 4
_cell_length_a 13.0703(2)
_cell_length_b 11.9968(2)
_cell_length_c 18.9180(4)
_cell_measurement_reflns_used 24681
_cell_measurement_temperature 100.1(2)
_cell_measurement_theta_max 30.5610
_cell_measurement_theta_min 2.3660
_cell_volume 2797.47(9)
_computing_cell_refinement 'CrysAlisPro 1.171.43.105a (Rigaku OD, 2024)'
_computing_data_collection 'CrysAlisPro system (CCD 43.120a 64-bit (release 16-04-2024))'
_computing_data_reduction 'CrysAlisPro 1.171.43.105a (Rigaku OD, 2024)'
_computing_molecular_graphics 'Olex2 1.5-ac6-015 (Dolomanov et al., 2009)'
_computing_publication_material 'Olex2 1.5-ac6-015 (Dolomanov et al., 2009)'
_computing_structure_refinement 'SHELXL 2018/3 (Sheldrick, 2015)'
_computing_structure_solution 'SHELXT  (Sheldrick, 2015)'
_diffrn_ambient_environment N~2~
_diffrn_ambient_temperature 100.1(2)
_diffrn_detector 'Hybrid Pixel Array Detector'
_diffrn_detector_area_resol_mean 10.0000
_diffrn_detector_type 'HyPix-Arc 100'
_diffrn_measured_fraction_theta_full 0.993
_diffrn_measured_fraction_theta_max 0.844
_diffrn_measurement_details
;
List of Runs (angles in degrees, time in seconds):

  # Type    Start    End  Width  t~exp~   \w     \q     \k     \f   Frames
#--------------------------------------------------------------------------
  1  \w     -6.00  39.00   0.50    2.14    --    7.11  57.00 120.00   90
  2  \w    -85.00 -40.00   0.50    2.14    --   -6.25 -19.00 -60.00   90
  3  \w    -85.00 -40.00   0.50    2.14    --   -6.25 -19.00 -30.00   90
  4  \w     25.00  86.00   0.50    2.14    --    7.11  13.00 -92.00  122
  5  \w     25.00  72.00   0.50    2.14    --   -6.25  13.00 -92.00   94
  6  \w     -6.00  32.00   0.50    2.14    --    7.11  57.00 -30.00   76
  7  \w    -73.00 -40.00   0.50    2.14    --    7.11 -19.00   0.00   66
  8  \w    -73.00 -40.00   0.50    2.14    --    7.11 -19.00-120.00   66
  9  \w     -4.00  42.00   0.50    2.14    --    7.11 -99.00 120.00   92
;
_diffrn_measurement_device 'four-circle diffractometer'
_diffrn_measurement_device_type 'XtaLAB Synergy, Dualflex, HyPix-Arc 100'
_diffrn_measurement_method '\w scans'
_diffrn_orient_matrix_type 'CrysAlisPro convention (1999,Acta A55,543-557)'
_diffrn_orient_matrix_UB_11 0.0517303000
_diffrn_orient_matrix_UB_12 0.0101840000
_diffrn_orient_matrix_UB_13 0.0269733000
_diffrn_orient_matrix_UB_21 0.0234733000
_diffrn_orient_matrix_UB_22 0.0004445000
_diffrn_orient_matrix_UB_23 -0.0288411000
_diffrn_orient_matrix_UB_31 -0.0092198000
_diffrn_orient_matrix_UB_32 0.0582412000
_diffrn_orient_matrix_UB_33 -0.0045150000
_diffrn_radiation_monochromator mirror
_diffrn_radiation_probe x-ray
_diffrn_radiation_type 'Mo K\a'
_diffrn_radiation_wavelength 0.71073
_diffrn_reflns_av_R_equivalents 0.0382
_diffrn_reflns_av_unetI/netI 0.0291
_diffrn_reflns_Laue_measured_fraction_full 0.993
_diffrn_reflns_Laue_measured_fraction_max 0.844
_diffrn_reflns_limit_h_max 17
_diffrn_reflns_limit_h_min -18
_diffrn_reflns_limit_k_max 14
_diffrn_reflns_limit_k_min -16
_diffrn_reflns_limit_l_max 23
_diffrn_reflns_limit_l_min -26
_diffrn_reflns_number 34091
_diffrn_reflns_point_group_measured_fraction_full 0.993
_diffrn_reflns_point_group_measured_fraction_max 0.844
_diffrn_reflns_theta_full 25.242
_diffrn_reflns_theta_max 30.420
_diffrn_reflns_theta_min 2.369
_diffrn_source 'micro-focus sealed X-ray tube'
_diffrn_source_type 'PhotonJet (Mo) X-ray Source'
_exptl_absorpt_coefficient_mu 8.253
_exptl_absorpt_correction_T_max 1.00000
_exptl_absorpt_correction_T_min 0.16873
_exptl_absorpt_correction_type multi-scan
_exptl_absorpt_process_details
;
CrysAlisPro 1.171.43.105a (Rigaku Oxford Diffraction, 2024)
Empirical absorption correction using spherical harmonics,
implemented in SCALE3 ABSPACK scaling algorithm.
;
_exptl_crystal_colour 'dark red'
_exptl_crystal_colour_modifier dark
_exptl_crystal_colour_primary red
_exptl_crystal_density_diffrn 1.703
_exptl_crystal_description plate
_exptl_crystal_F_000 1384
_exptl_crystal_size_max 0.443
_exptl_crystal_size_mid 0.328
_exptl_crystal_size_min 0.085
_refine_diff_density_max 2.228
_refine_diff_density_min -2.610
_refine_diff_density_rms 0.225
_refine_ls_extinction_coef 0.00053(7)
_refine_ls_extinction_expression Fc^*^=kFc[1+0.001xFc^2^\l^3^/sin(2\q)]^-1/4^
_refine_ls_extinction_method 'SHELXL-2018/3 (Sheldrick 2018)'
_refine_ls_goodness_of_fit_ref 1.038
_refine_ls_hydrogen_treatment constr
_refine_ls_matrix_type full
_refine_ls_number_parameters 259
_refine_ls_number_reflns 7148
_refine_ls_number_restraints 0
_refine_ls_restrained_S_all 1.038
_refine_ls_R_factor_all 0.0322
_refine_ls_R_factor_gt 0.0284
_refine_ls_shift/su_max 0.002
_refine_ls_shift/su_mean 0.000
_refine_ls_structure_factor_coef Fsqd
_refine_ls_weighting_details 'w=1/[\s^2^(Fo^2^)+(0.0563P)^2^+0.2244P] where P=(Fo^2^+2Fc^2^)/3'
_refine_ls_weighting_scheme calc
_refine_ls_wR_factor_gt 0.0787
_refine_ls_wR_factor_ref 0.0808
_reflns_Friedel_coverage 0.000
_reflns_number_gt 6451
_reflns_number_total 7148
_reflns_threshold_expression 'I > 2\s(I)'
_cod_data_source_file d4dt03171g2.cif
_cod_data_source_block al159_autored
_cod_database_code 7717851
_shelx_shelxl_version_number 2018/3
_chemical_oxdiff_formula 'C100 H192 Os4 Ta4 '
_shelx_space_group_comment
;
The symmetry employed for this shelxl refinement is uniquely defined
by the following loop, which should always be used as a source of
symmetry information in preference to the above space-group names.
They are only intended as comments.
;
_shelx_estimated_absorpt_t_max 0.541
_shelx_estimated_absorpt_t_min 0.121
_olex2_refinement_description
;
1. Fixed Uiso
 At 1.2 times of:
  All C(H,H) groups
 At 1.5 times of:
  All C(H,H,H) groups
2.a Secondary CH2 refined with riding coordinates:
 C16(H16A,H16B), C11(H11A,H11B), C21(H21A,H21B)
2.b Idealised Me refined as rotating group:
 C19(H19A,H19B,H19C), C15(H15A,H15B,H15C), C23(H23A,H23B,H23C), C18(H18A,H18B,
 H18C), C25(H25A,H25B,H25C), C7(H7A,H7B,H7C), C20(H20A,H20B,H20C), C9(H9A,H9B,
 H9C), C8(H8A,H8B,H8C), C14(H14A,H14B,H14C), C24(H24A,H24B,H24C), C10(H10A,H10B,
 H10C), C13(H13A,H13B,H13C), C6(H6A,H6B,H6C)
;
_olex2_exptl_crystal_mounting_method 'The crystal was mounted on a MITIGEN holder in perfluoroether oil'
_olex2_submission_original_sample_id AL159
_olex2_submission_special_instructions 'No special instructions were received'
_oxdiff_exptl_absorpt_empirical_details
;
Empirical correction (ABSPACK) includes:
- Absorption correction using spherical harmonics
- Frame scaling
;
_oxdiff_exptl_absorpt_empirical_full_max 2.477
_oxdiff_exptl_absorpt_empirical_full_min 0.572

loop_
_space_group_symop_operation_xyz
'x, y, z'
'-x+1/2, y+1/2, -z+1/2'
'-x, -y, -z'
'x-1/2, -y-1/2, z-1/2'

loop_
_atom_site_label
_atom_site_type_symbol
_atom_site_fract_x
_atom_site_fract_y
_atom_site_fract_z
_atom_site_U_iso_or_equiv
_atom_site_adp_type
_atom_site_occupancy
_atom_site_site_symmetry_order
_atom_site_calc_flag
_atom_site_refinement_flags_posn
_atom_site_refinement_flags_adp
_atom_site_refinement_flags_occupancy
_atom_site_disorder_assembly
_atom_site_disorder_group
Os1 Os 0.49852(2) 0.60983(2) 0.74675(2) 0.01170(6) Uani 1 1 d . . . . .
Hf1 Hf 0.33839(2) 0.62427(2) 0.61472(2) 0.01188(6) Uani 1 1 d . . . . .
C19 C -0.0098(3) 0.6048(3) 0.6365(3) 0.0257(9) Uani 1 1 d . . . . .
H19A H -0.030691 0.680958 0.618761 0.039 Uiso 1 1 calc R U . . .
H19B H -0.043742 0.584748 0.673738 0.039 Uiso 1 1 calc R U . . .
H19C H -0.034048 0.553067 0.594036 0.039 Uiso 1 1 calc R U . . .
C3 C 0.6344(3) 0.6971(3) 0.83263(19) 0.0156(7) Uani 1 1 d . . . . .
C16 C 0.1692(3) 0.6291(3) 0.6143(2) 0.0176(7) Uani 1 1 d . . . . .
H16A H 0.146861 0.707454 0.601421 0.021 Uiso 1 1 calc R U . . .
H16B H 0.128658 0.585119 0.569500 0.021 Uiso 1 1 calc R U . . .
C17 C 0.1144(3) 0.5980(3) 0.6723(2) 0.0190(7) Uani 1 1 d . . . . .
C15 C 0.4694(3) 0.9229(3) 0.6258(2) 0.0193(7) Uani 1 1 d . . . . .
H15A H 0.470242 0.887542 0.672673 0.029 Uiso 1 1 calc R U . . .
H15B H 0.476699 1.003790 0.632878 0.029 Uiso 1 1 calc R U . . .
H15C H 0.529872 0.894342 0.611357 0.029 Uiso 1 1 calc R U . . .
C23 C 0.4616(3) 0.3284(3) 0.5878(2) 0.0261(8) Uani 1 1 d . . . . .
H23A H 0.471371 0.355395 0.638507 0.039 Uiso 1 1 calc R U . . .
H23B H 0.519500 0.358079 0.571019 0.039 Uiso 1 1 calc R U . . .
H23C H 0.464350 0.246751 0.588022 0.039 Uiso 1 1 calc R U . . .
C22 C 0.3512(3) 0.3674(3) 0.5343(2) 0.0183(7) Uani 1 1 d . . . . .
C11 C 0.3514(3) 0.7707(3) 0.54646(19) 0.0163(7) Uani 1 1 d . . . . .
H11A H 0.414544 0.753555 0.530488 0.020 Uiso 1 1 calc R U . . .
H11B H 0.287110 0.764766 0.500568 0.020 Uiso 1 1 calc R U . . .
C12 C 0.3617(3) 0.8963(3) 0.5637(2) 0.0142(7) Uani 1 1 d . . . . .
C18 C 0.1459(3) 0.4795(3) 0.6997(2) 0.0263(8) Uani 1 1 d . . . . .
H18A H 0.108783 0.458571 0.735053 0.039 Uiso 1 1 calc R U . . .
H18B H 0.224520 0.475373 0.724825 0.039 Uiso 1 1 calc R U . . .
H18C H 0.124493 0.428325 0.656911 0.039 Uiso 1 1 calc R U . . .
C5 C 0.6327(3) 0.5043(3) 0.82009(18) 0.0139(6) Uani 1 1 d . . . . .
C4 C 0.6766(3) 0.6060(3) 0.80056(19) 0.0133(6) Uani 1 1 d . . . . .
C25 C 0.2609(3) 0.3186(3) 0.5603(2) 0.0273(8) Uani 1 1 d . . . . .
H25A H 0.264744 0.236994 0.560056 0.041 Uiso 1 1 calc R U . . .
H25B H 0.190087 0.342891 0.526163 0.041 Uiso 1 1 calc R U . . .
H25C H 0.270272 0.344692 0.611112 0.041 Uiso 1 1 calc R U . . .
C7 C 0.5106(3) 0.7160(3) 0.9163(2) 0.0231(8) Uani 1 1 d . . . . .
H7A H 0.499509 0.793359 0.898810 0.035 Uiso 1 1 calc R U . . .
H7B H 0.556185 0.714547 0.969232 0.035 Uiso 1 1 calc R U . . .
H7C H 0.440256 0.681691 0.910707 0.035 Uiso 1 1 calc R U . . .
C20 C 0.1505(3) 0.6781(3) 0.7386(2) 0.0275(8) Uani 1 1 d . . . . .
H20A H 0.128546 0.754154 0.721159 0.041 Uiso 1 1 calc R U . . .
H20B H 0.229630 0.675001 0.761673 0.041 Uiso 1 1 calc R U . . .
H20C H 0.116605 0.656745 0.775684 0.041 Uiso 1 1 calc R U . . .
C21 C 0.3431(3) 0.4950(3) 0.5314(2) 0.0191(7) Uani 1 1 d . . . . .
H21A H 0.276866 0.509741 0.488087 0.023 Uiso 1 1 calc R U . . .
H21B H 0.404321 0.518321 0.515080 0.023 Uiso 1 1 calc R U . . .
C9 C 0.7620(3) 0.6141(3) 0.7644(3) 0.0239(8) Uani 1 1 d . . . . .
H9A H 0.757593 0.548942 0.732325 0.036 Uiso 1 1 calc R U . . .
H9B H 0.833686 0.616630 0.803249 0.036 Uiso 1 1 calc R U . . .
H9C H 0.750736 0.682051 0.734048 0.036 Uiso 1 1 calc R U . . .
C8 C 0.6666(3) 0.8175(3) 0.8320(2) 0.0229(8) Uani 1 1 d . . . . .
H8A H 0.673177 0.835637 0.783144 0.034 Uiso 1 1 calc R U . . .
H8B H 0.736356 0.830120 0.871482 0.034 Uiso 1 1 calc R U . . .
H8C H 0.611108 0.865127 0.840788 0.034 Uiso 1 1 calc R U . . .
C14 C 0.2672(3) 0.9337(3) 0.5889(2) 0.0241(8) Uani 1 1 d . . . . .
H14A H 0.271099 0.894996 0.635351 0.036 Uiso 1 1 calc R U . . .
H14B H 0.198397 0.915687 0.549796 0.036 Uiso 1 1 calc R U . . .
H14C H 0.271672 1.014330 0.597678 0.036 Uiso 1 1 calc R U . . .
C24 C 0.3366(3) 0.3225(3) 0.4556(2) 0.0244(8) Uani 1 1 d . . . . .
H24A H 0.392922 0.353639 0.437801 0.037 Uiso 1 1 calc R U . . .
H24B H 0.264939 0.344084 0.421268 0.037 Uiso 1 1 calc R U . . .
H24C H 0.342426 0.241023 0.457397 0.037 Uiso 1 1 calc R U . . .
C10 C 0.6626(3) 0.3886(3) 0.8043(2) 0.0224(8) Uani 1 1 d . . . . .
H10A H 0.606911 0.336187 0.807727 0.034 Uiso 1 1 calc R U . . .
H10B H 0.732736 0.368295 0.841161 0.034 Uiso 1 1 calc R U . . .
H10C H 0.667659 0.385728 0.753846 0.034 Uiso 1 1 calc R U . . .
C2 C 0.5656(3) 0.6520(3) 0.8706(2) 0.0164(7) Uani 1 1 d . . . . .
C13 C 0.3566(3) 0.9624(3) 0.4933(2) 0.0220(7) Uani 1 1 d . . . . .
H13A H 0.366261 1.041934 0.505582 0.033 Uiso 1 1 calc R U . . .
H13B H 0.285916 0.950590 0.454558 0.033 Uiso 1 1 calc R U . . .
H13C H 0.414289 0.937004 0.474798 0.033 Uiso 1 1 calc R U . . .
C1 C 0.5655(2) 0.5331(3) 0.86329(18) 0.0148(6) Uani 1 1 d . . . . .
C6 C 0.5111(3) 0.4531(3) 0.9005(2) 0.0222(8) Uani 1 1 d . . . . .
H6A H 0.448310 0.489426 0.907976 0.033 Uiso 1 1 calc R U . . .
H6B H 0.562483 0.430401 0.949083 0.033 Uiso 1 1 calc R U . . .
H6C H 0.486889 0.387252 0.868613 0.033 Uiso 1 1 calc R U . . .

loop_
_atom_site_aniso_label
_atom_site_aniso_U_11
_atom_site_aniso_U_22
_atom_site_aniso_U_33
_atom_site_aniso_U_23
_atom_site_aniso_U_13
_atom_site_aniso_U_12
Os1 0.01218(8) 0.01323(9) 0.00906(10) 0.00043(4) 0.00269(6) 0.00050(4)
Hf1 0.01309(8) 0.01269(9) 0.00898(10) 0.00051(4) 0.00250(6) -0.00036(4)
C19 0.0179(18) 0.032(2) 0.028(2) -0.0003(16) 0.0087(16) -0.0023(14)
C3 0.0151(15) 0.0176(16) 0.0118(17) -0.0003(13) 0.0012(12) 0.0002(12)
C16 0.0179(17) 0.0218(17) 0.0126(19) 0.0011(13) 0.0045(13) -0.0030(12)
C17 0.0178(16) 0.0203(17) 0.019(2) 0.0010(14) 0.0069(14) -0.0015(12)
C15 0.0182(16) 0.0202(17) 0.0163(19) -0.0016(14) 0.0013(13) -0.0031(13)
C23 0.031(2) 0.0233(19) 0.021(2) 0.0001(16) 0.0045(15) 0.0062(15)
C22 0.0230(17) 0.0159(17) 0.017(2) -0.0010(13) 0.0080(14) 0.0009(12)
C11 0.0162(15) 0.0218(17) 0.0115(17) -0.0008(13) 0.0055(12) -0.0012(12)
C12 0.0133(15) 0.0149(16) 0.0122(19) 0.0035(12) 0.0011(13) 0.0011(11)
C18 0.0269(19) 0.028(2) 0.026(2) 0.0072(16) 0.0116(16) -0.0015(15)
C5 0.0155(15) 0.0178(16) 0.0075(16) 0.0048(12) 0.0026(12) 0.0030(12)
C4 0.0128(15) 0.0172(16) 0.0058(17) 0.0024(12) -0.0024(12) 0.0000(11)
C25 0.030(2) 0.024(2) 0.030(2) 0.0041(16) 0.0143(17) -0.0024(15)
C7 0.0296(19) 0.0261(19) 0.0147(19) -0.0029(15) 0.0088(15) 0.0046(14)
C20 0.0260(19) 0.036(2) 0.021(2) -0.0042(17) 0.0080(15) 0.0000(16)
C21 0.0212(17) 0.0202(17) 0.0152(19) 0.0005(13) 0.0050(14) 0.0017(13)
C9 0.0211(18) 0.029(2) 0.025(2) 0.0057(15) 0.0117(16) 0.0012(13)
C8 0.0264(18) 0.0190(18) 0.020(2) 0.0019(14) 0.0033(14) -0.0050(14)
C14 0.0201(17) 0.0234(19) 0.030(2) -0.0059(16) 0.0092(15) 0.0028(14)
C24 0.0304(19) 0.0194(18) 0.021(2) -0.0059(15) 0.0059(15) 0.0004(14)
C10 0.0250(19) 0.0211(19) 0.021(2) 0.0028(14) 0.0075(16) 0.0077(13)
C2 0.0145(15) 0.0193(16) 0.0119(18) 0.0028(13) -0.0002(12) 0.0011(12)
C13 0.0286(18) 0.0152(16) 0.018(2) 0.0046(14) 0.0025(14) -0.0051(13)
C1 0.0136(14) 0.0199(17) 0.0093(17) -0.0015(13) 0.0017(12) -0.0011(12)
C6 0.0236(17) 0.0258(19) 0.019(2) 0.0043(15) 0.0091(14) -0.0039(14)

loop_
_atom_type_symbol
_atom_type_description
_atom_type_scat_dispersion_real
_atom_type_scat_dispersion_imag
_atom_type_scat_source
C C 0.0033 0.0016 'International Tables Vol C Tables 4.2.6.8 and 6.1.1.4'
H H 0.0000 0.0000 'International Tables Vol C Tables 4.2.6.8 and 6.1.1.4'
Hf Hf -0.5830 6.1852 'International Tables Vol C Tables 4.2.6.8 and 6.1.1.4'
Os Os -1.2165 7.6030 'International Tables Vol C Tables 4.2.6.8 and 6.1.1.4'

loop_
_exptl_crystal_face_index_h
_exptl_crystal_face_index_k
_exptl_crystal_face_index_l
_exptl_crystal_face_perp_dist
0 0 0 0.0740
0 0 0 0.0106
-2 -1 1 0.1369
18 2 -8 0.1714
2 1 -1 0.2061
-2 1 1 0.1399
2 -2 -1 0.1995
3 -16 -6 0.2382
-3 17 1 0.1927

loop_
_geom_angle_atom_site_label_1
_geom_angle_atom_site_label_2
_geom_angle_atom_site_label_3
_geom_angle
_geom_angle_site_symmetry_1
_geom_angle_site_symmetry_3
_geom_angle_publ_flag
C3 Os1 Hf1 146.66(9) . . ?
C3 Os1 C5 62.79(12) . . ?
C3 Os1 C2 37.07(12) . . ?
C3 Os1 C1 61.82(12) . . ?
C5 Os1 Hf1 145.58(9) . . ?
C5 Os1 C2 62.02(12) . . ?
C5 Os1 C1 36.87(11) . . ?
C4 Os1 Hf1 143.91(9) . . ?
C4 Os1 C3 38.00(12) . . ?
C4 Os1 C5 38.04(11) . . ?
C4 Os1 C2 62.77(12) . . ?
C4 Os1 C1 62.53(12) . . ?
C2 Os1 Hf1 149.60(8) . . ?
C2 Os1 C1 36.73(11) . . ?
C1 Os1 Hf1 149.13(8) . . ?
C16 Hf1 Os1 118.39(10) . . ?
C16 Hf1 C11 104.33(12) . . ?
C16 Hf1 C21 106.21(13) . . ?
C11 Hf1 Os1 113.97(9) . . ?
C11 Hf1 C21 96.56(13) . . ?
C21 Hf1 Os1 114.72(9) . . ?
H19A C19 H19B 109.5 . . ?
H19A C19 H19C 109.5 . . ?
H19B C19 H19C 109.5 . . ?
C17 C19 H19A 109.5 . . ?
C17 C19 H19B 109.5 . . ?
C17 C19 H19C 109.5 . . ?
C4 C3 Os1 70.23(18) . . ?
C4 C3 C8 125.1(3) . . ?
C8 C3 Os1 127.0(2) . . ?
C2 C3 Os1 72.95(19) . . ?
C2 C3 C4 108.4(3) . . ?
C2 C3 C8 126.2(3) . . ?
Hf1 C16 H16A 103.8 . . ?
Hf1 C16 H16B 103.8 . . ?
H16A C16 H16B 105.4 . . ?
C17 C16 Hf1 133.8(3) . . ?
C17 C16 H16A 103.8 . . ?
C17 C16 H16B 103.8 . . ?
C19 C17 C16 110.2(3) . . ?
C18 C17 C19 109.0(3) . . ?
C18 C17 C16 109.4(3) . . ?
C18 C17 C20 109.5(3) . . ?
C20 C17 C19 108.7(3) . . ?
C20 C17 C16 110.0(3) . . ?
H15A C15 H15B 109.5 . . ?
H15A C15 H15C 109.5 . . ?
H15B C15 H15C 109.5 . . ?
C12 C15 H15A 109.5 . . ?
C12 C15 H15B 109.5 . . ?
C12 C15 H15C 109.5 . . ?
H23A C23 H23B 109.5 . . ?
H23A C23 H23C 109.5 . . ?
H23B C23 H23C 109.5 . . ?
C22 C23 H23A 109.5 . . ?
C22 C23 H23B 109.5 . . ?
C22 C23 H23C 109.5 . . ?
C23 C22 C25 109.0(3) . . ?
C21 C22 C23 111.5(3) . . ?
C21 C22 C25 109.8(3) . . ?
C21 C22 C24 109.4(3) . . ?
C24 C22 C23 108.7(3) . . ?
C24 C22 C25 108.4(3) . . ?
Hf1 C11 H11A 104.2 . . ?
Hf1 C11 H11B 104.2 . . ?
H11A C11 H11B 105.5 . . ?
C12 C11 Hf1 132.0(2) . . ?
C12 C11 H11A 104.2 . . ?
C12 C11 H11B 104.2 . . ?
C15 C12 C11 111.0(3) . . ?
C14 C12 C15 109.3(3) . . ?
C14 C12 C11 109.3(3) . . ?
C14 C12 C13 108.2(3) . . ?
C13 C12 C15 108.7(3) . . ?
C13 C12 C11 110.3(3) . . ?
C17 C18 H18A 109.5 . . ?
C17 C18 H18B 109.5 . . ?
C17 C18 H18C 109.5 . . ?
H18A C18 H18B 109.5 . . ?
H18A C18 H18C 109.5 . . ?
H18B C18 H18C 109.5 . . ?
C4 C5 Os1 70.07(18) . . ?
C4 C5 C10 125.4(3) . . ?
C10 C5 Os1 127.2(3) . . ?
C1 C5 Os1 73.28(18) . . ?
C1 C5 C4 108.2(3) . . ?
C1 C5 C10 126.1(3) . . ?
C3 C4 Os1 71.77(18) . . ?
C3 C4 C5 106.9(3) . . ?
C3 C4 C9 126.2(3) . . ?
C5 C4 Os1 71.89(18) . . ?
C5 C4 C9 126.2(3) . . ?
C9 C4 Os1 128.4(3) . . ?
C22 C25 H25A 109.5 . . ?
C22 C25 H25B 109.5 . . ?
C22 C25 H25C 109.5 . . ?
H25A C25 H25B 109.5 . . ?
H25A C25 H25C 109.5 . . ?
H25B C25 H25C 109.5 . . ?
H7A C7 H7B 109.5 . . ?
H7A C7 H7C 109.5 . . ?
H7B C7 H7C 109.5 . . ?
C2 C7 H7A 109.5 . . ?
C2 C7 H7B 109.5 . . ?
C2 C7 H7C 109.5 . . ?
C17 C20 H20A 109.5 . . ?
C17 C20 H20B 109.5 . . ?
C17 C20 H20C 109.5 . . ?
H20A C20 H20B 109.5 . . ?
H20A C20 H20C 109.5 . . ?
H20B C20 H20C 109.5 . . ?
Hf1 C21 H21A 103.8 . . ?
Hf1 C21 H21B 103.8 . . ?
C22 C21 Hf1 133.5(3) . . ?
C22 C21 H21A 103.8 . . ?
C22 C21 H21B 103.8 . . ?
H21A C21 H21B 105.4 . . ?
C4 C9 H9A 109.5 . . ?
C4 C9 H9B 109.5 . . ?
C4 C9 H9C 109.5 . . ?
H9A C9 H9B 109.5 . . ?
H9A C9 H9C 109.5 . . ?
H9B C9 H9C 109.5 . . ?
C3 C8 H8A 109.5 . . ?
C3 C8 H8B 109.5 . . ?
C3 C8 H8C 109.5 . . ?
H8A C8 H8B 109.5 . . ?
H8A C8 H8C 109.5 . . ?
H8B C8 H8C 109.5 . . ?
C12 C14 H14A 109.5 . . ?
C12 C14 H14B 109.5 . . ?
C12 C14 H14C 109.5 . . ?
H14A C14 H14B 109.5 . . ?
H14A C14 H14C 109.5 . . ?
H14B C14 H14C 109.5 . . ?
C22 C24 H24A 109.5 . . ?
C22 C24 H24B 109.5 . . ?
C22 C24 H24C 109.5 . . ?
H24A C24 H24B 109.5 . . ?
H24A C24 H24C 109.5 . . ?
H24B C24 H24C 109.5 . . ?
C5 C10 H10A 109.5 . . ?
C5 C10 H10B 109.5 . . ?
C5 C10 H10C 109.5 . . ?
H10A C10 H10B 109.5 . . ?
H10A C10 H10C 109.5 . . ?
H10B C10 H10C 109.5 . . ?
C3 C2 Os1 69.98(19) . . ?
C3 C2 C7 126.5(3) . . ?
C3 C2 C1 108.0(3) . . ?
C7 C2 Os1 127.8(2) . . ?
C1 C2 Os1 72.01(19) . . ?
C1 C2 C7 125.2(3) . . ?
C12 C13 H13A 109.5 . . ?
C12 C13 H13B 109.5 . . ?
C12 C13 H13C 109.5 . . ?
H13A C13 H13B 109.5 . . ?
H13A C13 H13C 109.5 . . ?
H13B C13 H13C 109.5 . . ?
C5 C1 Os1 69.84(18) . . ?
C5 C1 C2 108.4(3) . . ?
C5 C1 C6 126.2(3) . . ?
C2 C1 Os1 71.26(19) . . ?
C2 C1 C6 125.2(3) . . ?
C6 C1 Os1 128.5(2) . . ?
C1 C6 H6A 109.5 . . ?
C1 C6 H6B 109.5 . . ?
C1 C6 H6C 109.5 . . ?
H6A C6 H6B 109.5 . . ?
H6A C6 H6C 109.5 . . ?
H6B C6 H6C 109.5 . . ?

loop_
_geom_bond_atom_site_label_1
_geom_bond_atom_site_label_2
_geom_bond_distance
_geom_bond_site_symmetry_2
_geom_bond_publ_flag
Os1 Hf1 2.6780(2) . ?
Os1 C3 2.229(3) . ?
Os1 C5 2.233(3) . ?
Os1 C4 2.209(3) . ?
Os1 C2 2.268(4) . ?
Os1 C1 2.278(3) . ?
Hf1 C16 2.210(3) . ?
Hf1 C11 2.220(3) . ?
Hf1 C21 2.227(3) . ?
C19 H19A 0.9800 . ?
C19 H19B 0.9800 . ?
C19 H19C 0.9800 . ?
C19 C17 1.540(5) . ?
C3 C4 1.445(5) . ?
C3 C8 1.506(5) . ?
C3 C2 1.430(5) . ?
C16 H16A 0.9900 . ?
C16 H16B 0.9900 . ?
C16 C17 1.541(5) . ?
C17 C18 1.521(5) . ?
C17 C20 1.526(5) . ?
C15 H15A 0.9800 . ?
C15 H15B 0.9800 . ?
C15 H15C 0.9800 . ?
C15 C12 1.537(5) . ?
C23 H23A 0.9800 . ?
C23 H23B 0.9800 . ?
C23 H23C 0.9800 . ?
C23 C22 1.534(5) . ?
C22 C25 1.538(5) . ?
C22 C21 1.533(5) . ?
C22 C24 1.534(5) . ?
C11 H11A 0.9900 . ?
C11 H11B 0.9900 . ?
C11 C12 1.538(4) . ?
C12 C14 1.531(5) . ?
C12 C13 1.533(5) . ?
C18 H18A 0.9800 . ?
C18 H18B 0.9800 . ?
C18 H18C 0.9800 . ?
C5 C4 1.448(4) . ?
C5 C10 1.498(4) . ?
C5 C1 1.427(4) . ?
C4 C9 1.493(5) . ?
C25 H25A 0.9800 . ?
C25 H25B 0.9800 . ?
C25 H25C 0.9800 . ?
C7 H7A 0.9800 . ?
C7 H7B 0.9800 . ?
C7 H7C 0.9800 . ?
C7 C2 1.507(5) . ?
C20 H20A 0.9800 . ?
C20 H20B 0.9800 . ?
C20 H20C 0.9800 . ?
C21 H21A 0.9900 . ?
C21 H21B 0.9900 . ?
C9 H9A 0.9800 . ?
C9 H9B 0.9800 . ?
C9 H9C 0.9800 . ?
C8 H8A 0.9800 . ?
C8 H8B 0.9800 . ?
C8 H8C 0.9800 . ?
C14 H14A 0.9800 . ?
C14 H14B 0.9800 . ?
C14 H14C 0.9800 . ?
C24 H24A 0.9800 . ?
C24 H24B 0.9800 . ?
C24 H24C 0.9800 . ?
C10 H10A 0.9800 . ?
C10 H10B 0.9800 . ?
C10 H10C 0.9800 . ?
C2 C1 1.432(5) . ?
C13 H13A 0.9800 . ?
C13 H13B 0.9800 . ?
C13 H13C 0.9800 . ?
C1 C6 1.502(5) . ?
C6 H6A 0.9800 . ?
C6 H6B 0.9800 . ?
C6 H6C 0.9800 . ?

loop_
_geom_torsion_atom_site_label_1
_geom_torsion_atom_site_label_2
_geom_torsion_atom_site_label_3
_geom_torsion_atom_site_label_4
_geom_torsion
_geom_torsion_site_symmetry_1
_geom_torsion_site_symmetry_2
_geom_torsion_site_symmetry_3
_geom_torsion_site_symmetry_4
_geom_torsion_publ_flag
Os1 C3 C4 C5 -63.7(2) . . . . ?
Os1 C3 C4 C9 124.7(4) . . . . ?
Os1 C3 C2 C7 -122.8(3) . . . . ?
Os1 C3 C2 C1 62.4(2) . . . . ?
Os1 C5 C4 C3 63.7(2) . . . . ?
Os1 C5 C4 C9 -124.8(4) . . . . ?
Os1 C5 C1 C2 -61.1(2) . . . . ?
Os1 C5 C1 C6 123.5(3) . . . . ?
Os1 C2 C1 C5 60.3(2) . . . . ?
Os1 C2 C1 C6 -124.4(3) . . . . ?
Hf1 C16 C17 C19 -172.5(2) . . . . ?
Hf1 C16 C17 C18 -52.7(4) . . . . ?
Hf1 C16 C17 C20 67.6(4) . . . . ?
Hf1 C11 C12 C15 65.1(4) . . . . ?
Hf1 C11 C12 C14 -55.6(4) . . . . ?
Hf1 C11 C12 C13 -174.4(2) . . . . ?
C3 C2 C1 Os1 -61.1(2) . . . . ?
C3 C2 C1 C5 -0.8(4) . . . . ?
C3 C2 C1 C6 174.6(3) . . . . ?
C23 C22 C21 Hf1 -66.8(4) . . . . ?
C4 C3 C2 Os1 -61.6(2) . . . . ?
C4 C3 C2 C7 175.6(3) . . . . ?
C4 C3 C2 C1 0.7(4) . . . . ?
C4 C5 C1 Os1 61.7(2) . . . . ?
C4 C5 C1 C2 0.6(4) . . . . ?
C4 C5 C1 C6 -174.7(3) . . . . ?
C25 C22 C21 Hf1 54.2(5) . . . . ?
C7 C2 C1 Os1 124.0(3) . . . . ?
C7 C2 C1 C5 -175.8(3) . . . . ?
C7 C2 C1 C6 -0.4(5) . . . . ?
C8 C3 C4 Os1 -121.9(3) . . . . ?
C8 C3 C4 C5 174.4(3) . . . . ?
C8 C3 C4 C9 2.8(6) . . . . ?
C8 C3 C2 Os1 123.7(3) . . . . ?
C8 C3 C2 C7 0.9(6) . . . . ?
C8 C3 C2 C1 -173.9(3) . . . . ?
C24 C22 C21 Hf1 173.0(3) . . . . ?
C10 C5 C4 Os1 122.1(4) . . . . ?
C10 C5 C4 C3 -174.3(3) . . . . ?
C10 C5 C4 C9 -2.7(6) . . . . ?
C10 C5 C1 Os1 -124.2(4) . . . . ?
C10 C5 C1 C2 174.6(3) . . . . ?
C10 C5 C1 C6 -0.7(6) . . . . ?
C2 C3 C4 Os1 63.4(2) . . . . ?
C2 C3 C4 C5 -0.4(4) . . . . ?
C2 C3 C4 C9 -171.9(3) . . . . ?
C1 C5 C4 Os1 -63.8(2) . . . . ?
C1 C5 C4 C3 -0.1(4) . . . . ?
C1 C5 C4 C9 171.4(3) . . . . ?

loop_
_exptl_oxdiff_crystal_face_indexfrac_h
_exptl_oxdiff_crystal_face_indexfrac_k
_exptl_oxdiff_crystal_face_indexfrac_l
_exptl_oxdiff_crystal_face_x
_exptl_oxdiff_crystal_face_y
_exptl_oxdiff_crystal_face_z
-0.0000 -0.0000 -0.4998 -0.0135 0.0144 0.0023
0.0000 0.0000 0.4998 0.0135 -0.0144 -0.0023
-1.9989 -0.9997 0.9980 -0.0867 -0.0761 -0.0443
18.2325 2.3066 -7.6808 0.7595 0.6505 0.0009
1.9989 0.9997 -0.9980 0.0867 0.0761 0.0443
-1.9994 0.9989 0.5005 -0.0798 -0.0609 0.0744
1.9996 -1.9983 -0.5016 0.0696 0.0605 -0.1326
3.0015 -15.9895 -6.0148 -0.1698 0.2368 -0.9318
-3.0021 16.9884 0.5184 0.0317 -0.0779 1.0148
